data_2312707
loop_
_publ_author_name
'Moya, Marielsys'
'Liendo-Polanco, Gustavo R'
'Atencio, Reinaldo'
'Silva, Pedro'
'Henao, Jose A.'
'Bruno-Colmenares, Julia'

_publ_section_title
;
 Coordination geometry flexibility driving supramolecular isomerism of
 Cu/Mo pillared-layer hybrid networks.
;
_journal_issue 6
_journal_name_full 'Acta crystallographica Section B, Structural science, crystal engineering and materials'
_journal_page_first 782
_journal_page_last 792
_journal_paper_doi 10.1107/S2052520624009934
_journal_volume 80
_journal_year 2024
_chemical_formula_moiety 'C40 H32 Cu4 Mo4 N8 O15, 0.4[H2O]'
_chemical_formula_sum 'C40 H32.8 Cu4 Mo4 N8 O15.4'
_chemical_formula_weight 1509.86
_space_group_crystal_system orthorhombic
_space_group_IT_number 60
_space_group_name_Hall '-P 2n 2ab'
_space_group_name_H-M_alt 'P b c n'
_atom_sites_solution_hydrogens geom
_atom_sites_solution_primary dual
_audit_creation_date 2024-08-16
_audit_creation_method
;
Olex2 1.5
(compiled 2024.02.16 svn.r378c4104 for OlexSys, GUI svn.r6928)
;
_cell_angle_alpha 90
_cell_angle_beta 90
_cell_angle_gamma 90
_cell_formula_units_Z 2
_cell_length_a 11.6940(3)
_cell_length_b 9.0285(2)
_cell_length_c 21.3258(4)
_cell_measurement_reflns_used 7937
_cell_measurement_temperature 100.0(5)
_cell_measurement_theta_max 29.2320
_cell_measurement_theta_min 2.5520
_cell_volume 2251.56(9)
_computing_cell_refinement 'CrysAlisPro 1.171.42.75a (Rigaku OD, 2022)'
_computing_data_collection 'CrysAlisPro 1.171.42.75a (Rigaku OD, 2022)'
_computing_data_reduction 'CrysAlisPro 1.171.42.75a (Rigaku OD, 2022)'
_computing_molecular_graphics 'Olex2 1.5 (Dolomanov et al., 2009)'
_computing_publication_material 'Olex2 1.5 (Dolomanov et al., 2009)'
_computing_structure_refinement 'SHELXL 2018/3 (Sheldrick, 2015)'
_computing_structure_solution 'SHELXT 2018/2 (Sheldrick, 2018)'
_diffrn_ambient_environment N~2~
_diffrn_ambient_temperature 100.0(5)
_diffrn_detector 'CCD plate'
_diffrn_detector_area_resol_mean 10.3196
_diffrn_detector_type Atlas
_diffrn_measured_fraction_theta_full 0.997
_diffrn_measured_fraction_theta_max 0.997
_diffrn_measurement_details
;
List of Runs (angles in degrees, time in seconds):

  # Type    Start    End  Width  t~exp~   \w     \q     \k     \f   Frames
--------------------------------------------------------------------------
  1  \w    -90.00  28.00   1.00    2.44    --  -10.68 -20.00 148.00  118
  2  \w     21.00  87.00   1.00    2.44    --   11.15-154.00 148.00   66
  3  \w    -43.00  21.00   1.00    2.44    --  -10.68  77.00 -60.00   64
  4  \w    -42.00 -17.00   1.00    2.44    --  -10.68 -77.00  60.00   25
;
_diffrn_measurement_device 'four-circle diffractometer'
_diffrn_measurement_device_type 'SuperNova, Dual, Cu at home/near, Atlas'
_diffrn_measurement_method '\w scans'
_diffrn_orient_matrix_type 'CrysAlisPro convention (1999,Acta A55,543-557)'
_diffrn_orient_matrix_UB_11 -0.0590858000
_diffrn_orient_matrix_UB_12 0.0123999000
_diffrn_orient_matrix_UB_13 0.0054388000
_diffrn_orient_matrix_UB_21 0.0117645000
_diffrn_orient_matrix_UB_22 0.0161403000
_diffrn_orient_matrix_UB_23 0.0318956000
_diffrn_orient_matrix_UB_31 0.0071780000
_diffrn_orient_matrix_UB_32 0.0758730000
_diffrn_orient_matrix_UB_33 -0.0076762000
_diffrn_radiation_monochromator mirror
_diffrn_radiation_probe x-ray
_diffrn_radiation_type 'Mo K\a'
_diffrn_radiation_wavelength 0.71073
_diffrn_reflns_av_R_equivalents 0.0464
_diffrn_reflns_av_unetI/netI 0.0258
_diffrn_reflns_Laue_measured_fraction_full 0.997
_diffrn_reflns_Laue_measured_fraction_max 0.997
_diffrn_reflns_limit_h_max 10
_diffrn_reflns_limit_h_min -14
_diffrn_reflns_limit_k_max 11
_diffrn_reflns_limit_k_min -11
_diffrn_reflns_limit_l_max 26
_diffrn_reflns_limit_l_min -26
_diffrn_reflns_number 15114
_diffrn_reflns_point_group_measured_fraction_full 0.997
_diffrn_reflns_point_group_measured_fraction_max 0.997
_diffrn_reflns_theta_full 25.242
_diffrn_reflns_theta_max 26.371
_diffrn_reflns_theta_min 2.585
_diffrn_source 'micro-focus sealed X-ray tube'
_diffrn_source_type 'SuperNova (Mo) X-ray Source'
_exptl_absorpt_coefficient_mu 3.007
_exptl_absorpt_correction_T_max 1.000
_exptl_absorpt_correction_T_min 0.760
_exptl_absorpt_correction_type gaussian
_exptl_absorpt_process_details
;
CrysAlisPro 1.171.42.75a (Rigaku Oxford Diffraction, 2022)
Numerical absorption correction based on gaussian integration over
a multifaceted crystal model
Empirical absorption correction using spherical harmonics,
implemented in SCALE3 ABSPACK scaling algorithm.
;
_exptl_crystal_colour 'metallic intense red'
_exptl_crystal_density_diffrn 2.227
_exptl_crystal_description block
_exptl_crystal_F_000 1472
_exptl_crystal_size_max 0.33
_exptl_crystal_size_mid 0.18
_exptl_crystal_size_min 0.13
_refine_diff_density_max 0.681
_refine_diff_density_min -0.896
_refine_diff_density_rms 0.153
_refine_ls_extinction_method none
_refine_ls_goodness_of_fit_ref 1.084
_refine_ls_hydrogen_treatment constr
_refine_ls_matrix_type full
_refine_ls_number_parameters 169
_refine_ls_number_reflns 2299
_refine_ls_number_restraints 15
_refine_ls_restrained_S_all 1.089
_refine_ls_R_factor_all 0.0351
_refine_ls_R_factor_gt 0.0284
_refine_ls_shift/su_max 0.001
_refine_ls_shift/su_mean 0.000
_refine_ls_structure_factor_coef Fsqd
_refine_ls_weighting_details 'w=1/[\s^2^(Fo^2^)+(0.0385P)^2^+4.4440P] where P=(Fo^2^+2Fc^2^)/3'
_refine_ls_weighting_scheme calc
_refine_ls_wR_factor_gt 0.0712
_refine_ls_wR_factor_ref 0.0763
_reflns_Friedel_coverage 0.000
_reflns_number_gt 2015
_reflns_number_total 2299
_reflns_threshold_expression 'I > 2\s(I)'
_cod_data_source_file yv5021sup1.cif
_cod_data_source_block 3
_cod_depositor_comments 'Adding full bibliography for 2312705--2312708.cif.'
_cod_original_formula_sum 'C40 H32.80 Cu4 Mo4 N8 O15.40'
_cod_database_code 2312707
_cod_database_fobs_code 2312707
_shelx_shelxl_version_number 2018/3
_chemical_oxdiff_formula C40H32Cu4Mo4N8O16
_chemical_oxdiff_usercomment R1803d_ReinaldoAtencio_IVIC_rep
_shelx_space_group_comment
;
The symmetry employed for this shelxl refinement is uniquely defined
by the following loop, which should always be used as a source of
symmetry information in preference to the above space-group names.
They are only intended as comments.
;
_shelx_estimated_absorpt_t_max 0.696
_shelx_estimated_absorpt_t_min 0.437
_olex2_refinement_description
;
1. Fixed Uiso
 At 1.2 times of:
  All C(H) groups
2. Restrained distances
 Mo1-O3 \\sim Mo1A-O3A
 with sigma of 0.02
 O4-O3 \\sim O4A-O3A
 with sigma of 0.04
 O1-O3 \\sim O1-O3A
 with sigma of 0.04
 O2-O3 \\sim O2-O3A
 with sigma of 0.04
 Mo1-O1 \\sim Mo1A-O1
 with sigma of 0.02
 Mo1-O4 \\sim Mo1A-O4A
 with sigma of 0.02
 O1-O4 \\sim O1-O4A
 with sigma of 0.04
 O2-O4 \\sim O2-O4A
 with sigma of 0.04
 Mo1-O2 \\sim Mo1A-O2
 with sigma of 0.02
3. Uiso/Uaniso restraints and constraints
Uanis(O3) \\sim Ueq: with sigma of 0.008 and sigma for terminal atoms of 0.016
Uanis(O3) = Uanis(O3A)
Uanis(O4) = Uanis(O4A)
Uanis(Mo1) = Uanis(Mo1A)
4. Others
 Sof(O4)=Sof(Mo1A)=1-FVAR(1)
 Sof(Mo1)=Sof(O4A)=FVAR(1)
 Fixed Sof: O3(0.25) O3A(0.5)
5.a Aromatic/amide H refined with riding coordinates:
 C5(H5), C10(H10), C9(H9), C8(H8), C1(H1), C2(H2), C4(H4), C7(H7)
;
_smtbx_masks_void_probe_radius 1.2
_smtbx_masks_void_truncation_radius 1.2
_olex2_submission_special_instructions 'No special instructions were received'
_oxdiff_exptl_absorpt_empirical_details
;
Empirical correction (ABSPACK) includes:
- Absorption correction using spherical harmonics
- Frame scaling
;
_oxdiff_exptl_absorpt_empirical_full_max 2.986
_oxdiff_exptl_absorpt_empirical_full_min 0.692

loop_
_space_group_symop_operation_xyz
'x, y, z'
'-x+1/2, -y+1/2, z+1/2'
'-x, y, -z+1/2'
'x+1/2, -y+1/2, -z'
'-x, -y, -z'
'x-1/2, y-1/2, -z-1/2'
'x, -y, z-1/2'
'-x-1/2, y-1/2, z'

loop_
_atom_site_label
_atom_site_type_symbol
_atom_site_fract_x
_atom_site_fract_y
_atom_site_fract_z
_atom_site_U_iso_or_equiv
_atom_site_adp_type
_atom_site_occupancy
_atom_site_site_symmetry_order
_atom_site_calc_flag
_atom_site_refinement_flags_posn
_atom_site_refinement_flags_adp
_atom_site_refinement_flags_occupancy
_atom_site_disorder_assembly
_atom_site_disorder_group
Mo1 Mo 0.5523(9) 0.4672(10) 0.1723(5) 0.0095(4) Uani 0.24(4) 1 d D . P A 1
Cu1 Cu 0.65633(4) 0.86592(4) 0.15405(2) 0.01379(13) Uani 1 1 d . . . . .
O1 O 0.6234(2) 0.6288(2) 0.15880(10) 0.0174(5) Uani 1 1 d D . . . .
N2 N 0.6457(2) 1.0908(3) 0.56556(12) 0.0123(5) Uani 1 1 d . . . . .
N1 N 0.6431(2) 0.9167(3) 0.24172(12) 0.0108(5) Uani 1 1 d . . . . .
C6 C 0.6377(3) 1.0250(3) 0.43751(14) 0.0112(6) Uani 1 1 d . . . . .
C5 C 0.6412(3) 1.0598(3) 0.26096(14) 0.0113(6) Uani 1 1 d . . . . .
H5 H 0.643398 1.136121 0.230322 0.014 Uiso 1 1 calc R U . . .
C10 C 0.5822(3) 1.1493(3) 0.46127(14) 0.0127(6) Uani 1 1 d . . . . .
H10 H 0.540659 1.213451 0.434281 0.015 Uiso 1 1 calc R U . . .
C9 C 0.5887(3) 1.1779(4) 0.52516(15) 0.0138(7) Uani 1 1 d . . . . .
H9 H 0.551077 1.263282 0.541061 0.017 Uiso 1 1 calc R U . . .
C8 C 0.6985(3) 0.9711(4) 0.54232(15) 0.0183(7) Uani 1 1 d . . . . .
H8 H 0.738471 0.907667 0.570320 0.022 Uiso 1 1 calc R U . . .
C1 C 0.6378(3) 0.8113(3) 0.28568(14) 0.0120(6) Uani 1 1 d . . . . .
H1 H 0.636550 0.710703 0.272649 0.014 Uiso 1 1 calc R U . . .
C2 C 0.6340(3) 0.8418(4) 0.34930(14) 0.0127(6) Uani 1 1 d . . . . .
H2 H 0.630787 0.763155 0.378862 0.015 Uiso 1 1 calc R U . . .
C3 C 0.6349(3) 0.9879(3) 0.36964(14) 0.0096(6) Uani 1 1 d . . . . .
C4 C 0.6361(3) 1.0986(4) 0.32388(14) 0.0117(6) Uani 1 1 d . . . . .
H4 H 0.633518 1.199911 0.335767 0.014 Uiso 1 1 calc R U . . .
C7 C 0.6971(3) 0.9361(4) 0.47907(15) 0.0177(7) Uani 1 1 d . . . . .
H7 H 0.736787 0.851200 0.464284 0.021 Uiso 1 1 calc R U . . .
O2 O 0.6301(2) 0.3164(3) 0.14455(11) 0.0189(5) Uani 1 1 d D . . . .
O4 O 0.4267(7) 0.4702(13) 0.1218(7) 0.043(2) Uani 0.76(4) 1 d D . P A 1
O3 O 0.500000 0.435(3) 0.250000 0.061(3) Uani 0.5 2 d DS TU P A 1
Mo1A Mo 0.5448(4) 0.4647(3) 0.1647(3) 0.0095(4) Uani 0.76(4) 1 d D . P A 2
O3A O 0.4702(11) 0.4469(16) 0.2403(6) 0.061(3) Uani 0.5 1 d D . P A 2
O4A O 0.434(2) 0.478(4) 0.1071(16) 0.043(2) Uani 0.24(4) 1 d D . P A 2

loop_
_atom_site_aniso_label
_atom_site_aniso_U_11
_atom_site_aniso_U_22
_atom_site_aniso_U_33
_atom_site_aniso_U_23
_atom_site_aniso_U_13
_atom_site_aniso_U_12
Mo1 0.0129(5) 0.0086(2) 0.0070(9) -0.0017(4) 0.0028(5) -0.0010(2)
Cu1 0.0207(3) 0.0180(2) 0.00261(19) 0.00044(14) -0.00002(15) -0.00123(16)
O1 0.0235(14) 0.0140(12) 0.0146(12) -0.0022(9) 0.0057(10) -0.0053(10)
N2 0.0139(14) 0.0176(13) 0.0055(12) -0.0012(10) -0.0010(11) -0.0039(11)
N1 0.0107(14) 0.0153(13) 0.0063(12) 0.0009(10) -0.0002(11) 0.0003(11)
C6 0.0092(16) 0.0168(16) 0.0075(14) -0.0013(11) -0.0007(13) -0.0040(12)
C5 0.0118(17) 0.0131(15) 0.0091(14) 0.0017(11) 0.0009(13) -0.0005(12)
C10 0.0183(18) 0.0133(15) 0.0064(14) 0.0004(11) -0.0004(13) -0.0015(12)
C9 0.0173(18) 0.0141(16) 0.0101(15) -0.0021(12) 0.0030(13) -0.0029(13)
C8 0.0208(19) 0.0251(19) 0.0091(15) -0.0007(13) -0.0052(14) 0.0050(14)
C1 0.0143(17) 0.0121(15) 0.0095(14) 0.0001(12) -0.0014(13) -0.0004(12)
C2 0.0160(17) 0.0157(16) 0.0065(14) 0.0026(11) -0.0009(13) -0.0019(13)
C3 0.0071(15) 0.0149(15) 0.0068(14) -0.0020(12) 0.0003(12) 0.0020(12)
C4 0.0112(16) 0.0148(15) 0.0091(14) -0.0003(12) 0.0002(12) -0.0014(13)
C7 0.0205(19) 0.0223(17) 0.0103(15) -0.0035(13) -0.0031(14) 0.0079(14)
O2 0.0234(14) 0.0170(12) 0.0162(11) 0.0006(9) 0.0063(11) 0.0042(10)
O4 0.032(2) 0.024(2) 0.073(6) -0.015(3) -0.031(3) 0.0058(16)
O3 0.084(7) 0.056(3) 0.044(5) 0.000 0.017(5) 0.000
Mo1A 0.0129(5) 0.0086(2) 0.0070(9) -0.0017(4) 0.0028(5) -0.0010(2)
O3A 0.084(7) 0.056(3) 0.044(5) 0.000 0.017(5) 0.000
O4A 0.032(2) 0.024(2) 0.073(6) -0.015(3) -0.031(3) 0.0058(16)

loop_
_atom_type_symbol
_atom_type_description
_atom_type_scat_dispersion_real
_atom_type_scat_dispersion_imag
_atom_type_scat_source
C C 0.0033 0.0016 'International Tables Vol C Tables 4.2.6.8 and 6.1.1.4'
H H 0.0000 0.0000 'International Tables Vol C Tables 4.2.6.8 and 6.1.1.4'
Cu Cu 0.3201 1.2651 'International Tables Vol C Tables 4.2.6.8 and 6.1.1.4'
Mo Mo -1.6832 0.6857 'International Tables Vol C Tables 4.2.6.8 and 6.1.1.4'
N N 0.0061 0.0033 'International Tables Vol C Tables 4.2.6.8 and 6.1.1.4'
O O 0.0106 0.0060 'International Tables Vol C Tables 4.2.6.8 and 6.1.1.4'

loop_
_exptl_crystal_face_index_h
_exptl_crystal_face_index_k
_exptl_crystal_face_index_l
_exptl_crystal_face_perp_dist
2 13 3 0.1475
2 13 1 0.1447
1 1 -30 0.0605
-1 0 30 0.0636
-1 -12 -5 0.1615
10 10 -5 0.0899
16 -2 2 0.0856
-16 0 -1 0.0880
-6 -12 6 0.1609
15 5 -1 0.0823

loop_
_geom_angle_atom_site_label_1
_geom_angle_atom_site_label_2
_geom_angle_atom_site_label_3
_geom_angle
_geom_angle_site_symmetry_1
_geom_angle_site_symmetry_3
_geom_angle_publ_flag
O1 Mo1 O2 110.9(5) . . ?
O1 Mo1 O4 106.3(7) . . ?
O1 Mo1 O3 117.7(9) . . ?
O2 Mo1 O4 103.4(7) . . ?
O2 Mo1 O3 111.4(8) . . ?
O3 Mo1 O4 105.9(6) . . ?
N2 Cu1 O1 103.46(10) 7_575 . ?
N2 Cu1 N1 153.25(12) 7_575 . ?
N1 Cu1 O1 100.03(10) . . ?
Mo1 O1 Cu1 159.4(4) . . ?
Mo1A O1 Cu1 158.37(19) . . ?
C9 N2 Cu1 122.7(2) . 7_576 ?
C8 N2 Cu1 119.6(2) . 7_576 ?
C8 N2 C9 117.6(3) . . ?
C5 N1 Cu1 121.4(2) . . ?
C1 N1 Cu1 120.9(2) . . ?
C1 N1 C5 117.7(3) . . ?
C10 C6 C3 121.7(3) . . ?
C7 C6 C10 118.0(3) . . ?
C7 C6 C3 120.3(3) . . ?
N1 C5 H5 118.9 . . ?
N1 C5 C4 122.2(3) . . ?
C4 C5 H5 118.9 . . ?
C6 C10 H10 120.6 . . ?
C9 C10 C6 118.8(3) . . ?
C9 C10 H10 120.6 . . ?
N2 C9 C10 123.2(3) . . ?
N2 C9 H9 118.4 . . ?
C10 C9 H9 118.4 . . ?
N2 C8 H8 118.7 . . ?
N2 C8 C7 122.6(3) . . ?
C7 C8 H8 118.7 . . ?
N1 C1 H1 118.4 . . ?
N1 C1 C2 123.2(3) . . ?
C2 C1 H1 118.4 . . ?
C1 C2 H2 120.2 . . ?
C1 C2 C3 119.6(3) . . ?
C3 C2 H2 120.2 . . ?
C2 C3 C6 121.2(3) . . ?
C2 C3 C4 117.5(3) . . ?
C4 C3 C6 121.3(3) . . ?
C5 C4 C3 119.7(3) . . ?
C5 C4 H4 120.1 . . ?
C3 C4 H4 120.1 . . ?
C6 C7 C8 119.8(3) . . ?
C6 C7 H7 120.1 . . ?
C8 C7 H7 120.1 . . ?
Mo1 O3 Mo1 161.0(16) 3_655 . ?
O1 Mo1A O3A 100.5(5) . 3_655 ?
O1 Mo1A O3A 112.7(6) . . ?
O1 Mo1A O4A 105.9(13) . . ?
O2 Mo1A O1 109.6(2) . . ?
O2 Mo1A O3A 103.7(5) . 3_655 ?
O2 Mo1A O3A 115.2(5) . . ?
O2 Mo1A O4A 107.4(14) . . ?
O3A Mo1A O3A 23.4(8) . 3_655 ?
O4A Mo1A O3A 105.4(13) . . ?
O4A Mo1A O3A 128.8(14) . 3_655 ?
O3A O3A Mo1A 92.3(19) 3_655 . ?

loop_
_geom_bond_atom_site_label_1
_geom_bond_atom_site_label_2
_geom_bond_distance
_geom_bond_site_symmetry_2
_geom_bond_publ_flag
Mo1 O1 1.704(9) . ?
Mo1 O2 1.742(10) . ?
Mo1 O4 1.822(15) . ?
Mo1 O3 1.790(10) . ?
Cu1 O1 2.177(2) . ?
Cu1 N2 1.931(3) 7_575 ?
Cu1 N1 1.931(3) . ?
O1 Mo1A 1.748(4) . ?
N2 C9 1.343(4) . ?
N2 C8 1.340(4) . ?
N1 C5 1.356(4) . ?
N1 C1 1.337(4) . ?
C6 C10 1.392(4) . ?
C6 C3 1.486(4) . ?
C6 C7 1.383(5) . ?
C5 H5 0.9500 . ?
C5 C4 1.388(4) . ?
C10 H10 0.9500 . ?
C10 C9 1.389(4) . ?
C9 H9 0.9500 . ?
C8 H8 0.9500 . ?
C8 C7 1.385(4) . ?
C1 H1 0.9500 . ?
C1 C2 1.385(4) . ?
C2 H2 0.9500 . ?
C2 C3 1.389(5) . ?
C3 C4 1.397(4) . ?
C4 H4 0.9500 . ?
C7 H7 0.9500 . ?
O2 Mo1A 1.724(4) . ?
Mo1A O3A 2.041(15) 3_655 ?
Mo1A O3A 1.840(13) . ?
Mo1A O4A 1.787(18) . ?
O3A O3A 0.81(3) 3_655 ?

loop_
_geom_torsion_atom_site_label_1
_geom_torsion_atom_site_label_2
_geom_torsion_atom_site_label_3
_geom_torsion_atom_site_label_4
_geom_torsion
_geom_torsion_site_symmetry_1
_geom_torsion_site_symmetry_2
_geom_torsion_site_symmetry_3
_geom_torsion_site_symmetry_4
_geom_torsion_publ_flag
Cu1 O1 Mo1A O2 166.3(4) . . . . ?
Cu1 O1 Mo1A O3A -64.1(10) . . . . ?
Cu1 O1 Mo1A O3A -85.0(8) . . . 3_655 ?
Cu1 O1 Mo1A O4A 50.7(17) . . . . ?
Cu1 N2 C9 C10 178.8(2) 7_576 . . . ?
Cu1 N2 C8 C7 -178.1(3) 7_576 . . . ?
Cu1 N1 C5 C4 -177.5(2) . . . . ?
Cu1 N1 C1 C2 176.7(3) . . . . ?
O1 Mo1 O3 Mo1 26.8(6) . . . 3_655 ?
O1 Mo1A O3A Mo1A -41(2) . . . 3_655 ?
O1 Mo1A O3A O3A -62.1(4) . . . 3_655 ?
N2 C8 C7 C6 -1.2(6) . . . . ?
N1 C5 C4 C3 1.1(5) . . . . ?
N1 C1 C2 C3 0.4(5) . . . . ?
C6 C10 C9 N2 -0.4(5) . . . . ?
C6 C3 C4 C5 175.7(3) . . . . ?
C5 N1 C1 C2 -2.0(5) . . . . ?
C10 C6 C3 C2 -146.1(3) . . . . ?
C10 C6 C3 C4 35.6(5) . . . . ?
C10 C6 C7 C8 0.9(5) . . . . ?
C9 N2 C8 C7 0.7(5) . . . . ?
C8 N2 C9 C10 0.1(5) . . . . ?
C1 N1 C5 C4 1.2(5) . . . . ?
C1 C2 C3 C6 -176.4(3) . . . . ?
C1 C2 C3 C4 1.9(5) . . . . ?
C2 C3 C4 C5 -2.7(5) . . . . ?
C3 C6 C10 C9 -179.7(3) . . . . ?
C3 C6 C7 C8 -179.6(3) . . . . ?
C7 C6 C10 C9 -0.2(5) . . . . ?
C7 C6 C3 C2 34.4(5) . . . . ?
C7 C6 C3 C4 -143.9(3) . . . . ?
O2 Mo1 O1 Cu1 173.1(6) . . . . ?
O2 Mo1 O3 Mo1 156.4(6) . . . 3_655 ?
O2 Mo1A O3A Mo1A 86.1(19) . . . 3_655 ?
O2 Mo1A O3A O3A 64.7(4) . . . 3_655 ?
O4 Mo1 O1 Cu1 61.4(15) . . . . ?
O4 Mo1 O3 Mo1 -91.8(6) . . . 3_655 ?
O3 Mo1 O1 Cu1 -57.1(15) . . . . ?
O3A Mo1A O3A Mo1A 21.5(18) 3_655 . . 3_655 ?
O4A Mo1A O3A Mo1A -156(2) . . . 3_655 ?
O4A Mo1A O3A O3A -177.1(13) . . . 3_655 ?

loop_
_exptl_oxdiff_crystal_face_indexfrac_h
_exptl_oxdiff_crystal_face_indexfrac_k
_exptl_oxdiff_crystal_face_indexfrac_l
_exptl_oxdiff_crystal_face_x
_exptl_oxdiff_crystal_face_y
_exptl_oxdiff_crystal_face_z
1.5768 12.5954 3.2675 0.0808 0.3261 0.9419
1.6493 12.6506 1.4522 0.0673 0.2699 0.9605
1.2085 1.0188 -29.8923 -0.2213 -0.9228 0.3154
-1.1338 -0.4401 29.9809 0.2246 0.9358 -0.2717
-1.4885 -12.4782 -5.2917 -0.0956 -0.3877 -0.9168
9.9179 9.9468 -4.9286 -0.4895 0.1200 0.8637
16.1661 -2.2542 2.4893 -0.9696 0.2332 -0.0741
-16.4695 -0.1104 -1.1646 0.9654 -0.2327 -0.1177
-5.9877 -11.5687 6.1457 0.2438 -0.0611 -0.9679
15.3737 4.5430 -1.4428 -0.8599 0.2082 0.4661

loop_
_smtbx_masks_void_nr
_smtbx_masks_void_average_x
_smtbx_masks_void_average_y
_smtbx_masks_void_average_z
_smtbx_masks_void_volume
_smtbx_masks_void_count_electrons
_smtbx_masks_void_content
1 0.000 0.000 0.000 21.6 2.4 '0.2 water'
2 0.000 0.000 0.500 21.6 2.4 '0.2 water'
3 0.500 0.500 0.500 21.6 2.4 '0.2 water'
4 0.500 0.500 1.000 21.6 2.4 '0.2 water'
